data_7243642
loop_
_publ_author_name
'Luo, Xiai'
'Zhao, Yu'
'Tao, Susu'
'Yang, Zhong-Tao'
'Luo, Hui'
'Yang, Weiguang'

_publ_section_title
;
 A simple and efficient copper-catalyzed three-component reaction to
 synthesize (Z)-1,2-dihydro-2-iminoquinolines
;
_journal_issue 50
_journal_name_full 'RSC Advances'
_journal_page_first 31152
_journal_page_last 31158
_journal_paper_doi 10.1039/D1RA06330H
_journal_volume 11
_journal_year 2021
_chemical_formula_moiety 'C19 H18 N2 O3 S'
_chemical_formula_sum 'C19 H18 N2 O3 S'
_chemical_formula_weight 354.41
_space_group_crystal_system triclinic
_space_group_IT_number 2
_space_group_name_Hall '-P 1'
_space_group_name_H-M_alt 'P -1'
_atom_sites_solution_hydrogens geom
_atom_sites_solution_primary dual
_audit_creation_date 2021-04-17
_audit_creation_method
;
Olex2 1.3
(compiled 2020.11.12 svn.r5f609507 for OlexSys, GUI svn.r6272)
;
_audit_update_record
;
2021-06-25 deposited with the CCDC.	2021-09-29 downloaded from the CCDC.
;
_cell_angle_alpha 104.844(2)
_cell_angle_beta 98.140(2)
_cell_angle_gamma 92.385(2)
_cell_formula_units_Z 6
_cell_length_a 7.7587(5)
_cell_length_b 18.0168(12)
_cell_length_c 19.7560(13)
_cell_measurement_reflns_used 9939
_cell_measurement_temperature 273.15
_cell_measurement_theta_max 26.51
_cell_measurement_theta_min 2.98
_cell_volume 2633.8(3)
_computing_cell_refinement 'SAINT V8.38A (Bruker, 2018)'
_computing_data_reduction 'SAINT V8.38A (Bruker, 2018)'
_computing_molecular_graphics 'Olex2 1.3 (Dolomanov et al., 2009)'
_computing_publication_material 'Olex2 1.3 (Dolomanov et al., 2009)'
_computing_structure_refinement 'SHELXL 2018/3 (Sheldrick, 2015)'
_computing_structure_solution 'SHELXT 2014/5 (Sheldrick, 2014)'
_diffrn_ambient_temperature 273.15
_diffrn_measured_fraction_theta_full 0.998
_diffrn_measured_fraction_theta_max 0.998
_diffrn_measurement_device_type 'Bruker APEX-II CCD'
_diffrn_measurement_method '\f and \w scans'
_diffrn_radiation_monochromator graphite
_diffrn_radiation_type MoK\a
_diffrn_radiation_wavelength 0.71073
_diffrn_reflns_av_R_equivalents 0.0556
_diffrn_reflns_av_unetI/netI 0.0547
_diffrn_reflns_Laue_measured_fraction_full 0.998
_diffrn_reflns_Laue_measured_fraction_max 0.998
_diffrn_reflns_limit_h_max 8
_diffrn_reflns_limit_h_min -9
_diffrn_reflns_limit_k_max 21
_diffrn_reflns_limit_k_min -21
_diffrn_reflns_limit_l_max 23
_diffrn_reflns_limit_l_min -23
_diffrn_reflns_number 42101
_diffrn_reflns_point_group_measured_fraction_full 0.998
_diffrn_reflns_point_group_measured_fraction_max 0.998
_diffrn_reflns_theta_full 25.027
_diffrn_reflns_theta_max 25.027
_diffrn_reflns_theta_min 2.925
_diffrn_source_current 30.0
_diffrn_source_power 1.5
_diffrn_source_voltage 50.0
_diffrn_standards_number 0
_exptl_absorpt_coefficient_mu 0.205
_exptl_absorpt_correction_T_max 0.7456
_exptl_absorpt_correction_T_min 0.6907
_exptl_absorpt_correction_type multi-scan
_exptl_absorpt_process_details
;
SADABS-2016/2 (Bruker,2016/2) was used for absorption correction.
wR2(int) was 0.1259 before and 0.0584 after correction.
The Ratio of minimum to maximum transmission is 0.9264.
The \l/2 correction factor is Not present.
;
_exptl_crystal_colour colourless
_exptl_crystal_colour_primary colourless
_exptl_crystal_density_diffrn 1.341
_exptl_crystal_description block
_exptl_crystal_F_000 1116
_exptl_crystal_size_max 0.488
_exptl_crystal_size_mid 0.27
_exptl_crystal_size_min 0.065
_refine_diff_density_max 0.197
_refine_diff_density_min -0.381
_refine_diff_density_rms 0.049
_refine_ls_extinction_method none
_refine_ls_goodness_of_fit_ref 1.026
_refine_ls_hydrogen_treatment constr
_refine_ls_matrix_type full
_refine_ls_number_parameters 685
_refine_ls_number_reflns 9293
_refine_ls_number_restraints 0
_refine_ls_restrained_S_all 1.026
_refine_ls_R_factor_all 0.0924
_refine_ls_R_factor_gt 0.0500
_refine_ls_shift/su_max 0.001
_refine_ls_shift/su_mean 0.000
_refine_ls_structure_factor_coef Fsqd
_refine_ls_weighting_details 'w=1/[\s^2^(Fo^2^)+(0.0549P)^2^+0.9095P] where P=(Fo^2^+2Fc^2^)/3'
_refine_ls_weighting_scheme calc
_refine_ls_wR_factor_gt 0.1086
_refine_ls_wR_factor_ref 0.1243
_reflns_Friedel_coverage 0.000
_reflns_number_gt 6099
_reflns_number_total 9293
_reflns_threshold_expression 'I > 2\s(I)'
_cod_data_source_file d1ra06330h2.cif
_cod_data_source_block 12345
_cod_database_code 7243642
_shelx_shelxl_version_number 2018/3
_shelx_space_group_comment
;
The symmetry employed for this shelxl refinement is uniquely defined
by the following loop, which should always be used as a source of
symmetry information in preference to the above space-group names.
They are only intended as comments.
;
_shelx_estimated_absorpt_t_max 0.987
_shelx_estimated_absorpt_t_min 0.907
_olex2_refinement_description
;
1. Fixed Uiso
 At 1.2 times of:
  All C(H) groups, All N(H) groups
 At 1.5 times of:
  All C(H,H,H) groups
2.a Aromatic/amide H refined with riding coordinates:
 N00A(H00A), N2(H2), N00F(H00F), C00P(H00P), C00T(H00T), C00X(H00X), C4(H4),
 C00Z(H00Z), C010(H010), C013(H013), C015(H015), C016(H016), C019(H019), C3(H3),
  C7(H7), C6(H6), C01H(H01k), C01J(H01J), C16(H16), C01L(H01L), C01N(H01N),
 C17(H17), C18(H18), C01T(H01T), C01Z(H01Z), C021(H021), C023(H023)
2.b Idealised Me refined as rotating group:
 C018(H01d,H01e,H01f), C01G(H01g,H01h,H01i), C8(H8a,H8b,H8c), C10(H10a,H10b,
 H10c), C1(H1a,H1b,H1c), C01X(H01a,H01b,H01c), C01Y(H01m,H01o,H01p), C020(H02a,
 H02b,H02c), C022(H02d,H02e,H02f)
;
_olex2_submission_special_instructions 'No special instructions were received'

loop_
_space_group_symop_operation_xyz
'x, y, z'
'-x, -y, -z'

loop_
_atom_site_label
_atom_site_type_symbol
_atom_site_fract_x
_atom_site_fract_y
_atom_site_fract_z
_atom_site_U_iso_or_equiv
_atom_site_adp_type
_atom_site_occupancy
_atom_site_site_symmetry_order
_atom_site_calc_flag
_atom_site_refinement_flags_posn
_atom_site_refinement_flags_adp
_atom_site_refinement_flags_occupancy
_atom_site_disorder_assembly
_atom_site_disorder_group
S1 S 0.35823(8) 0.59963(4) 0.78241(3) 0.03013(17) Uani 1 1 d . . . . .
S02 S -0.26178(8) 0.76719(4) 0.91036(3) 0.03221(18) Uani 1 1 d . . . . .
S03 S -0.19041(8) 0.92397(4) 0.42954(3) 0.03272(18) Uani 1 1 d . . . . .
O3 O 0.3351(2) 0.65870(9) 0.84501(8) 0.0367(4) Uani 1 1 d . . . . .
O2 O 0.4766(2) 0.54340(10) 0.79325(9) 0.0395(5) Uani 1 1 d . . . . .
O006 O -0.2149(2) 0.99802(9) 0.47543(9) 0.0401(5) Uani 1 1 d . . . . .
O007 O -0.2433(2) 0.70451(10) 0.85033(9) 0.0408(5) Uani 1 1 d . . . . .
O008 O -0.0847(2) 0.92404(10) 0.37541(9) 0.0427(5) Uani 1 1 d . . . . .
O009 O -0.3743(2) 0.82472(10) 0.89726(10) 0.0446(5) Uani 1 1 d . . . . .
N00A N -0.1701(3) 0.92951(12) 0.58641(10) 0.0344(5) Uani 1 1 d . . . . .
H00A H -0.172060 0.972410 0.574882 0.041 Uiso 1 1 calc R U . . .
N00B N -0.1191(3) 0.86351(11) 0.47130(10) 0.0318(5) Uani 1 1 d . . . . .
N00C N -0.3164(3) 0.74080(12) 0.97595(11) 0.0354(5) Uani 1 1 d . . . . .
N1 N 0.4116(3) 0.63210(12) 0.71971(10) 0.0323(5) Uani 1 1 d . . . . .
N2 N 0.3435(3) 0.76085(12) 0.76389(11) 0.0373(5) Uani 1 1 d . . . . .
H2 H 0.345234 0.753714 0.805380 0.045 Uiso 1 1 calc R U . . .
N00F N -0.2812(3) 0.60688(12) 0.93708(12) 0.0424(6) Uani 1 1 d . . . . .
H00F H -0.285622 0.609747 0.894085 0.051 Uiso 1 1 calc R U . . .
O00G O 0.0178(3) 0.69222(13) 0.50069(12) 0.0726(7) Uani 1 1 d . . . . .
O1 O 0.5230(3) 0.64439(15) 0.55327(12) 0.0839(8) Uani 1 1 d . . . . .
C00I C -0.0520(3) 0.81319(14) 0.94731(13) 0.0311(6) Uani 1 1 d . . . . .
C00J C -0.1954(3) 0.93016(14) 0.65440(13) 0.0330(6) Uani 1 1 d . . . . .
C11 C 0.3747(3) 0.70134(15) 0.71185(13) 0.0306(6) Uani 1 1 d . . . . .
C00L C -0.3994(3) 0.87969(14) 0.38840(13) 0.0313(6) Uani 1 1 d . . . . .
C00M C -0.1426(3) 0.86612(14) 0.53713(13) 0.0297(6) Uani 1 1 d . . . . .
C00N C -0.1829(3) 0.86198(14) 0.67592(13) 0.0330(6) Uani 1 1 d . . . . .
C00O C -0.1312(3) 0.79584(14) 0.55849(13) 0.0310(6) Uani 1 1 d . . . . .
C00P C 0.0938(3) 0.77235(15) 0.93908(14) 0.0373(7) Uani 1 1 d . . . . .
H00P H 0.083012 0.722119 0.910370 0.045 Uiso 1 1 calc R U . . .
C5 C 0.1518(3) 0.55086(14) 0.74424(12) 0.0286(6) Uani 1 1 d . . . . .
C00R C -0.2923(3) 0.67201(16) 0.98716(14) 0.0366(6) Uani 1 1 d . . . . .
C00S C -0.1440(3) 0.79339(14) 0.62612(13) 0.0331(6) Uani 1 1 d . . . . .
C00T C -0.5363(3) 0.88925(15) 0.42698(14) 0.0370(6) Uani 1 1 d . . . . .
H00T H -0.520997 0.923263 0.471976 0.044 Uiso 1 1 calc R U . . .
C12 C 0.3757(3) 0.71449(16) 0.64277(14) 0.0368(6) Uani 1 1 d . . . . .
C00V C -0.1142(4) 0.72571(15) 0.49995(14) 0.0382(7) Uani 1 1 d . . . . .
C15 C 0.3089(3) 0.83281(15) 0.75570(14) 0.0378(7) Uani 1 1 d . . . . .
C00X C -0.6949(4) 0.84828(16) 0.39855(14) 0.0409(7) Uani 1 1 d . . . . .
H00X H -0.786090 0.854628 0.424901 0.049 Uiso 1 1 calc R U . . .
C4 C 0.1399(4) 0.47932(15) 0.69658(15) 0.0434(7) Uani 1 1 d . . . . .
H4 H 0.240537 0.454940 0.687225 0.052 Uiso 1 1 calc R U . . .
C00Z C 0.2560(4) 0.80671(16) 0.97386(14) 0.0427(7) Uani 1 1 d . . . . .
H00Z H 0.353907 0.778997 0.968392 0.051 Uiso 1 1 calc R U . . .
C010 C -0.0345(4) 0.88746(16) 0.98993(16) 0.0487(8) Uani 1 1 d . . . . .
H010 H -0.132397 0.915133 0.995488 0.058 Uiso 1 1 calc R U . . .
C13 C 0.3528(3) 0.78599(17) 0.63240(14) 0.0409(7) Uani 1 1 d . . . . .
C14 C 0.3148(3) 0.84717(16) 0.68965(15) 0.0403(7) Uani 1 1 d . . . . .
C013 C -0.4239(4) 0.83099(17) 0.32093(14) 0.0487(8) Uani 1 1 d . . . . .
H013 H -0.333298 0.825189 0.294308 0.058 Uiso 1 1 calc R U . . .
C014 C -0.7214(4) 0.79799(17) 0.33172(16) 0.0463(7) Uani 1 1 d . . . . .
C015 C -0.2141(4) 0.86492(17) 0.74492(14) 0.0442(7) Uani 1 1 d . . . . .
H015 H -0.207393 0.820659 0.760845 0.053 Uiso 1 1 calc R U . . .
C016 C -0.2332(4) 0.99820(16) 0.70000(14) 0.0475(8) Uani 1 1 d . . . . .
H016 H -0.238506 1.043245 0.685300 0.057 Uiso 1 1 calc R U . . .
C2 C -0.1726(4) 0.47903(18) 0.67631(15) 0.0465(7) Uani 1 1 d . . . . .
C018 C -0.1227(4) 0.72073(15) 0.64988(15) 0.0467(7) Uani 1 1 d . . . . .
H01D H -0.022126 0.728294 0.686049 0.070 Uiso 1 1 calc R U . . .
H01E H -0.107568 0.679132 0.610234 0.070 Uiso 1 1 calc R U . . .
H01F H -0.224879 0.708490 0.668491 0.070 Uiso 1 1 calc R U . . .
C019 C 0.1273(4) 0.92073(17) 1.02424(16) 0.0534(8) Uani 1 1 d . . . . .
H019 H 0.137370 0.970801 1.053253 0.064 Uiso 1 1 calc R U . . .
C01A C 0.2758(4) 0.88133(17) 1.01656(14) 0.0441(7) Uani 1 1 d . . . . .
C01B C -0.2830(4) 0.66620(17) 1.05851(15) 0.0485(8) Uani 1 1 d . . . . .
C3 C -0.0210(4) 0.44417(17) 0.66299(15) 0.0501(8) Uani 1 1 d . . . . .
H3 H -0.028122 0.396037 0.630676 0.060 Uiso 1 1 calc R U . . .
C7 C -0.1580(4) 0.55088(17) 0.72407(15) 0.0480(8) Uani 1 1 d . . . . .
H7 H -0.258559 0.575295 0.733572 0.058 Uiso 1 1 calc R U . . .
C9 C 0.3991(4) 0.64510(18) 0.58437(15) 0.0478(8) Uani 1 1 d . . . . .
C6 C 0.0013(3) 0.58666(15) 0.75755(14) 0.0397(7) Uani 1 1 d . . . . .
H6 H 0.008639 0.635137 0.789316 0.048 Uiso 1 1 calc R U . . .
C01G C -0.2662(4) 0.69740(16) 0.44282(15) 0.0476(8) Uani 1 1 d . . . . .
H01G H -0.322212 0.651560 0.448946 0.071 Uiso 1 1 calc R U . . .
H01H H -0.227096 0.686038 0.397572 0.071 Uiso 1 1 calc R U . . .
H01I H -0.347718 0.736292 0.444995 0.071 Uiso 1 1 calc R U . . .
C01H C -0.2540(4) 0.93131(18) 0.78893(15) 0.0519(8) Uani 1 1 d . . . . .
H01K H -0.275802 0.931753 0.834122 0.062 Uiso 1 1 calc R U . . .
C01I C -0.2633(4) 0.53542(17) 0.94998(17) 0.0494(8) Uani 1 1 d . . . . .
C01J C 0.2788(4) 0.92147(18) 0.68341(19) 0.0550(9) Uani 1 1 d . . . . .
H01J H 0.282127 0.933202 0.640407 0.066 Uiso 1 1 calc R U . . .
C16 C 0.2694(4) 0.88956(16) 0.81292(16) 0.0489(8) Uani 1 1 d . . . . .
H16 H 0.267240 0.879203 0.856569 0.059 Uiso 1 1 calc R U . . .
C01L C -0.2623(4) 0.99804(18) 0.76666(15) 0.0552(8) Uani 1 1 d . . . . .
H01L H -0.287961 1.043267 0.797312 0.066 Uiso 1 1 calc R U . . .
C8 C 0.2630(4) 0.57908(17) 0.56322(16) 0.0567(8) Uani 1 1 d . . . . .
H8A H 0.199364 0.580083 0.601678 0.085 Uiso 1 1 calc R U . . .
H8B H 0.317925 0.531625 0.551929 0.085 Uiso 1 1 calc R U . . .
H8C H 0.184193 0.582995 0.522440 0.085 Uiso 1 1 calc R U . . .
C01N C -0.5841(4) 0.79105(18) 0.29343(16) 0.0583(9) Uani 1 1 d . . . . .
H01N H -0.600532 0.758437 0.247769 0.070 Uiso 1 1 calc R U . . .
C01O C -0.2563(4) 0.52940(18) 1.01962(18) 0.0566(9) Uani 1 1 d . . . . .
C17 C 0.2339(4) 0.96058(17) 0.80414(18) 0.0570(9) Uani 1 1 d . . . . .
H17 H 0.205948 0.998449 0.841851 0.068 Uiso 1 1 calc R U . . .
C18 C 0.2392(4) 0.97636(19) 0.7395(2) 0.0630(10) Uani 1 1 d . . . . .
H18 H 0.215560 1.024936 0.734288 0.076 Uiso 1 1 calc R U . . .
C10 C 0.3627(4) 0.80178(19) 0.56166(16) 0.0599(9) Uani 1 1 d . . . . .
H10A H 0.464190 0.835939 0.565701 0.090 Uiso 1 1 calc R U . . .
H10B H 0.259893 0.825215 0.547217 0.090 Uiso 1 1 calc R U . . .
H10C H 0.370445 0.754228 0.526999 0.090 Uiso 1 1 calc R U . . .
C01S C -0.2643(4) 0.5978(2) 1.07516(17) 0.0586(9) Uani 1 1 d . . . . .
C01T C -0.2541(5) 0.47152(18) 0.8940(2) 0.0675(10) Uani 1 1 d . . . . .
H01T H -0.256435 0.476564 0.848156 0.081 Uiso 1 1 calc R U . . .
O01U O -0.4124(5) 0.75434(19) 1.14193(17) 0.1322(13) Uani 1 1 d . . . . .
C01V C -0.2868(6) 0.7411(2) 1.11335(18) 0.0749(11) Uani 1 1 d . . . . .
C1 C -0.3490(4) 0.4393(2) 0.63997(19) 0.0803(12) Uani 1 1 d . . . . .
H1A H -0.408140 0.470555 0.612821 0.121 Uiso 1 1 calc R U . . .
H1B H -0.417247 0.431863 0.674971 0.121 Uiso 1 1 calc R U . . .
H1C H -0.333895 0.390231 0.609001 0.121 Uiso 1 1 calc R U . . .
C01X C 0.4533(4) 0.9177(2) 1.05428(18) 0.0705(10) Uani 1 1 d . . . . .
H01A H 0.488137 0.896744 1.093718 0.106 Uiso 1 1 calc R U . . .
H01B H 0.448463 0.972354 1.071113 0.106 Uiso 1 1 calc R U . . .
H01C H 0.536394 0.907073 1.022070 0.106 Uiso 1 1 calc R U . . .
C01Y C -0.8951(4) 0.7528(2) 0.30218(19) 0.0752(11) Uani 1 1 d . . . . .
H01M H -0.946805 0.741392 0.340089 0.113 Uiso 1 1 calc R U . . .
H01O H -0.878503 0.705587 0.268747 0.113 Uiso 1 1 calc R U . . .
H01P H -0.970747 0.782581 0.278835 0.113 Uiso 1 1 calc R U . . .
C01Z C -0.2414(5) 0.4553(2) 1.0300(2) 0.0820(13) Uani 1 1 d . . . . .
H01Z H -0.235365 0.449104 1.075586 0.098 Uiso 1 1 calc R U . . .
C020 C -0.2482(5) 0.5935(2) 1.15116(18) 0.0890(13) Uani 1 1 d . . . . .
H02A H -0.345482 0.561752 1.156305 0.134 Uiso 1 1 calc R U . . .
H02B H -0.247504 0.644309 1.181881 0.134 Uiso 1 1 calc R U . . .
H02C H -0.141428 0.571551 1.163586 0.134 Uiso 1 1 calc R U . . .
C021 C -0.2414(5) 0.4005(2) 0.9077(3) 0.0911(14) Uani 1 1 d . . . . .
H021 H -0.236563 0.357055 0.870663 0.109 Uiso 1 1 calc R U . . .
C022 C -0.1276(6) 0.7963(2) 1.13114(19) 0.1031(15) Uani 1 1 d . . . . .
H02D H -0.153631 0.845290 1.159065 0.155 Uiso 1 1 calc R U . . .
H02E H -0.091641 0.802345 1.088182 0.155 Uiso 1 1 calc R U . . .
H02F H -0.035158 0.776678 1.157587 0.155 Uiso 1 1 calc R U . . .
C023 C -0.2359(6) 0.3932(2) 0.9755(3) 0.0964(15) Uani 1 1 d . . . . .
H023 H -0.228164 0.344854 0.983889 0.116 Uiso 1 1 calc R U . . .

loop_
_atom_site_aniso_label
_atom_site_aniso_U_11
_atom_site_aniso_U_22
_atom_site_aniso_U_33
_atom_site_aniso_U_23
_atom_site_aniso_U_13
_atom_site_aniso_U_12
S1 0.0289(4) 0.0339(4) 0.0289(4) 0.0111(3) 0.0035(3) 0.0028(3)
S02 0.0317(4) 0.0371(4) 0.0294(4) 0.0120(3) 0.0037(3) 0.0041(3)
S03 0.0344(4) 0.0355(4) 0.0305(4) 0.0107(3) 0.0089(3) 0.0028(3)
O3 0.0425(11) 0.0381(10) 0.0273(9) 0.0054(8) 0.0053(8) -0.0020(9)
O2 0.0325(10) 0.0441(11) 0.0456(11) 0.0200(9) 0.0020(9) 0.0087(9)
O006 0.0476(12) 0.0315(10) 0.0390(11) 0.0067(9) 0.0049(9) 0.0027(9)
O007 0.0441(11) 0.0446(11) 0.0294(10) 0.0030(9) 0.0058(9) -0.0032(9)
O008 0.0402(11) 0.0553(12) 0.0390(11) 0.0193(9) 0.0157(9) 0.0029(9)
O009 0.0411(11) 0.0497(12) 0.0483(12) 0.0240(10) 0.0015(9) 0.0125(9)
N00A 0.0482(14) 0.0287(12) 0.0294(12) 0.0108(10) 0.0105(11) 0.0032(10)
N00B 0.0329(12) 0.0356(12) 0.0288(12) 0.0103(10) 0.0077(10) 0.0046(10)
N00C 0.0362(13) 0.0406(13) 0.0321(12) 0.0143(11) 0.0057(10) 0.0042(10)
N1 0.0294(12) 0.0379(13) 0.0320(12) 0.0127(10) 0.0062(10) 0.0041(10)
N2 0.0464(14) 0.0357(13) 0.0323(13) 0.0164(11) 0.0010(11) 0.0030(11)
N00F 0.0510(15) 0.0399(14) 0.0377(13) 0.0171(12) -0.0007(11) 0.0027(11)
O00G 0.0627(15) 0.0601(15) 0.0788(16) -0.0064(12) -0.0032(13) 0.0293(13)
O1 0.0705(17) 0.117(2) 0.0573(15) 0.0029(14) 0.0305(14) -0.0085(15)
C00I 0.0354(15) 0.0319(15) 0.0292(14) 0.0128(12) 0.0062(12) 0.0044(12)
C00J 0.0342(15) 0.0354(15) 0.0285(14) 0.0075(12) 0.0056(12) -0.0011(12)
C11 0.0223(13) 0.0409(16) 0.0296(14) 0.0144(13) -0.0008(11) -0.0041(12)
C00L 0.0365(15) 0.0337(15) 0.0259(14) 0.0105(12) 0.0064(12) 0.0060(12)
C00M 0.0229(13) 0.0327(15) 0.0320(15) 0.0078(12) 0.0023(11) -0.0012(11)
C00N 0.0305(14) 0.0375(16) 0.0300(14) 0.0114(13) -0.0009(12) -0.0055(12)
C00O 0.0246(14) 0.0314(15) 0.0337(15) 0.0062(12) -0.0009(11) -0.0014(11)
C00P 0.0363(16) 0.0356(15) 0.0364(15) 0.0025(13) 0.0071(13) 0.0007(13)
C5 0.0301(14) 0.0294(14) 0.0280(14) 0.0095(12) 0.0068(12) 0.0014(12)
C00R 0.0300(15) 0.0456(18) 0.0360(16) 0.0171(14) 0.0020(12) -0.0034(13)
C00S 0.0260(14) 0.0342(15) 0.0368(16) 0.0118(13) -0.0047(12) -0.0047(12)
C00T 0.0386(16) 0.0447(17) 0.0300(14) 0.0113(13) 0.0090(13) 0.0090(13)
C12 0.0281(15) 0.0506(18) 0.0339(15) 0.0186(14) 0.0009(12) -0.0040(13)
C00V 0.0407(17) 0.0341(16) 0.0392(16) 0.0085(13) 0.0067(14) 0.0028(14)
C15 0.0339(16) 0.0352(16) 0.0427(17) 0.0159(14) -0.0068(13) -0.0053(13)
C00X 0.0355(16) 0.0548(18) 0.0388(17) 0.0204(15) 0.0104(14) 0.0073(14)
C4 0.0360(16) 0.0407(17) 0.0505(18) 0.0035(14) 0.0117(14) 0.0063(14)
C00Z 0.0324(16) 0.0492(18) 0.0444(17) 0.0066(15) 0.0090(13) 0.0055(14)
C010 0.0432(18) 0.0354(17) 0.063(2) 0.0045(15) 0.0079(16) 0.0094(14)
C13 0.0267(15) 0.060(2) 0.0402(17) 0.0271(15) -0.0036(13) -0.0080(14)
C14 0.0313(15) 0.0439(17) 0.0475(18) 0.0242(15) -0.0069(13) -0.0071(13)
C013 0.0436(18) 0.064(2) 0.0332(16) -0.0003(15) 0.0129(14) 0.0034(16)
C014 0.0387(17) 0.0517(18) 0.0495(19) 0.0195(15) 0.0006(15) -0.0011(14)
C015 0.0499(18) 0.0494(18) 0.0363(16) 0.0201(15) 0.0032(14) -0.0067(15)
C016 0.065(2) 0.0396(17) 0.0396(17) 0.0103(14) 0.0152(15) 0.0053(15)
C2 0.0362(17) 0.061(2) 0.0376(16) 0.0056(15) 0.0055(14) -0.0066(15)
C018 0.0539(19) 0.0402(17) 0.0490(18) 0.0207(14) 0.0019(15) 0.0035(14)
C019 0.054(2) 0.0340(17) 0.060(2) -0.0047(15) 0.0016(17) -0.0010(16)
C01A 0.0398(17) 0.0490(19) 0.0395(17) 0.0068(15) 0.0049(14) -0.0047(15)
C01B 0.0527(19) 0.057(2) 0.0375(17) 0.0200(16) 0.0038(14) -0.0101(16)
C3 0.0440(18) 0.0417(17) 0.0501(18) -0.0126(14) 0.0073(15) -0.0054(15)
C7 0.0296(16) 0.059(2) 0.0509(18) 0.0045(16) 0.0085(14) 0.0052(15)
C9 0.0461(18) 0.069(2) 0.0303(16) 0.0188(15) 0.0019(14) 0.0038(16)
C6 0.0377(17) 0.0384(16) 0.0395(16) 0.0006(13) 0.0123(13) 0.0046(14)
C01G 0.0432(18) 0.0439(17) 0.0461(18) -0.0038(14) 0.0075(14) -0.0062(14)
C01H 0.066(2) 0.061(2) 0.0309(16) 0.0134(16) 0.0139(15) -0.0049(17)
C01I 0.0447(18) 0.0401(18) 0.062(2) 0.0233(16) -0.0114(16) -0.0002(14)
C01J 0.0468(19) 0.056(2) 0.069(2) 0.0386(19) -0.0091(17) -0.0064(16)
C16 0.055(2) 0.0402(18) 0.0466(18) 0.0122(15) -0.0076(15) 0.0018(15)
C01L 0.073(2) 0.053(2) 0.0374(17) 0.0007(15) 0.0217(16) 0.0032(17)
C8 0.063(2) 0.057(2) 0.0454(18) 0.0125(16) -0.0034(16) 0.0014(17)
C01N 0.058(2) 0.063(2) 0.0390(18) -0.0087(16) 0.0042(16) -0.0056(18)
C01O 0.049(2) 0.054(2) 0.070(2) 0.0368(19) -0.0133(17) -0.0110(16)
C17 0.056(2) 0.0422(19) 0.067(2) 0.0132(17) -0.0089(17) 0.0036(16)
C18 0.064(2) 0.0414(19) 0.082(3) 0.0278(19) -0.013(2) 0.0020(17)
C10 0.055(2) 0.084(2) 0.053(2) 0.0443(18) 0.0051(16) -0.0025(18)
C01S 0.052(2) 0.075(2) 0.056(2) 0.0396(19) -0.0027(17) -0.0179(18)
C01T 0.079(3) 0.046(2) 0.073(2) 0.0173(19) -0.010(2) 0.0098(18)
O01U 0.193(4) 0.119(3) 0.095(2) 0.0091(19) 0.094(3) 0.006(2)
C01V 0.118(3) 0.076(3) 0.0373(19) 0.0261(19) 0.017(2) -0.003(3)
C1 0.043(2) 0.104(3) 0.072(2) -0.007(2) 0.0000(18) -0.019(2)
C01X 0.049(2) 0.080(3) 0.066(2) -0.0014(19) 0.0007(17) -0.0136(18)
C01Y 0.053(2) 0.082(3) 0.082(3) 0.019(2) -0.0080(19) -0.0166(19)
C01Z 0.082(3) 0.070(3) 0.101(3) 0.058(3) -0.022(2) -0.017(2)
C020 0.109(3) 0.104(3) 0.066(2) 0.057(2) 0.000(2) -0.021(3)
C021 0.101(3) 0.044(2) 0.114(4) 0.020(2) -0.029(3) 0.007(2)
C022 0.156(4) 0.080(3) 0.057(2) 0.013(2) -0.017(3) -0.030(3)
C023 0.101(3) 0.053(3) 0.133(4) 0.050(3) -0.032(3) -0.008(2)

loop_
_atom_type_symbol
_atom_type_description
_atom_type_scat_dispersion_real
_atom_type_scat_dispersion_imag
_atom_type_scat_source
C C 0.0033 0.0016 'International Tables Vol C Tables 4.2.6.8 and 6.1.1.4'
H H 0.0000 0.0000 'International Tables Vol C Tables 4.2.6.8 and 6.1.1.4'
N N 0.0061 0.0033 'International Tables Vol C Tables 4.2.6.8 and 6.1.1.4'
O O 0.0106 0.0060 'International Tables Vol C Tables 4.2.6.8 and 6.1.1.4'
S S 0.1246 0.1234 'International Tables Vol C Tables 4.2.6.8 and 6.1.1.4'

loop_
_geom_angle_atom_site_label_1
_geom_angle_atom_site_label_2
_geom_angle_atom_site_label_3
_geom_angle
_geom_angle_site_symmetry_1
_geom_angle_site_symmetry_3
_geom_angle_publ_flag
O3 S1 N1 114.25(11) . . ?
O3 S1 C5 107.57(11) . . ?
O2 S1 O3 116.31(11) . . ?
O2 S1 N1 107.54(11) . . ?
O2 S1 C5 107.93(11) . . ?
N1 S1 C5 102.14(11) . . ?
O007 S02 N00C 114.29(11) . . ?
O007 S02 C00I 107.75(12) . . ?
O009 S02 O007 116.99(11) . . ?
O009 S02 N00C 107.55(11) . . ?
O009 S02 C00I 107.99(12) . . ?
N00C S02 C00I 100.90(11) . . ?
O006 S03 N00B 113.68(11) . . ?
O006 S03 C00L 107.35(11) . . ?
O008 S03 O006 116.85(11) . . ?
O008 S03 N00B 107.84(11) . . ?
O008 S03 C00L 108.47(11) . . ?
N00B S03 C00L 101.42(11) . . ?
C00J N00A H00A 117.9 . . ?
C00M N00A H00A 117.9 . . ?
C00M N00A C00J 124.2(2) . . ?
C00M N00B S03 123.91(18) . . ?
C00R N00C S02 124.38(19) . . ?
C11 N1 S1 123.28(18) . . ?
C11 N2 H2 117.7 . . ?
C11 N2 C15 124.6(2) . . ?
C15 N2 H2 117.7 . . ?
C00R N00F H00F 117.8 . . ?
C00R N00F C01I 124.4(2) . . ?
C01I N00F H00F 117.8 . . ?
C00P C00I S02 120.0(2) . . ?
C010 C00I S02 120.0(2) . . ?
C010 C00I C00P 119.8(2) . . ?
N00A C00J C00N 119.1(2) . . ?
N00A C00J C016 119.5(2) . . ?
C016 C00J C00N 121.4(2) . . ?
N1 C11 N2 124.9(2) . . ?
N1 C11 C12 117.8(2) . . ?
N2 C11 C12 117.2(2) . . ?
C00T C00L S03 119.05(19) . . ?
C013 C00L S03 120.8(2) . . ?
C013 C00L C00T 119.9(3) . . ?
N00A C00M C00O 117.0(2) . . ?
N00B C00M N00A 125.6(2) . . ?
N00B C00M C00O 117.3(2) . . ?
C00J C00N C00S 118.7(2) . . ?
C00J C00N C015 117.1(2) . . ?
C015 C00N C00S 124.2(2) . . ?
C00M C00O C00V 114.7(2) . . ?
C00S C00O C00M 121.8(2) . . ?
C00S C00O C00V 123.4(2) . . ?
C00I C00P H00P 120.3 . . ?
C00I C00P C00Z 119.5(2) . . ?
C00Z C00P H00P 120.3 . . ?
C4 C5 S1 120.05(19) . . ?
C4 C5 C6 119.6(2) . . ?
C6 C5 S1 120.15(19) . . ?
N00C C00R N00F 125.7(2) . . ?
N00C C00R C01B 117.3(3) . . ?
N00F C00R C01B 117.0(2) . . ?
C00N C00S C018 119.0(2) . . ?
C00O C00S C00N 119.0(2) . . ?
C00O C00S C018 122.0(2) . . ?
C00L C00T H00T 120.1 . . ?
C00X C00T C00L 119.8(2) . . ?
C00X C00T H00T 120.1 . . ?
C11 C12 C9 115.8(2) . . ?
C13 C12 C11 120.8(3) . . ?
C13 C12 C9 123.4(2) . . ?
O00G C00V C00O 120.8(2) . . ?
O00G C00V C01G 121.2(3) . . ?
C01G C00V C00O 118.0(2) . . ?
N2 C15 C14 118.8(3) . . ?
N2 C15 C16 119.8(2) . . ?
C16 C15 C14 121.5(3) . . ?
C00T C00X H00X 119.4 . . ?
C00T C00X C014 121.2(3) . . ?
C014 C00X H00X 119.4 . . ?
C5 C4 H4 120.1 . . ?
C3 C4 C5 119.8(3) . . ?
C3 C4 H4 120.1 . . ?
C00P C00Z H00Z 119.3 . . ?
C01A C00Z C00P 121.4(3) . . ?
C01A C00Z H00Z 119.3 . . ?
C00I C010 H010 120.0 . . ?
C019 C010 C00I 120.1(3) . . ?
C019 C010 H010 120.0 . . ?
C12 C13 C14 119.5(2) . . ?
C12 C13 C10 121.5(3) . . ?
C14 C13 C10 119.0(3) . . ?
C15 C14 C13 118.9(2) . . ?
C15 C14 C01J 117.1(3) . . ?
C01J C14 C13 124.0(3) . . ?
C00L C013 H013 120.4 . . ?
C01N C013 C00L 119.2(3) . . ?
C01N C013 H013 120.4 . . ?
C00X C014 C01N 117.9(3) . . ?
C00X C014 C01Y 120.3(3) . . ?
C01N C014 C01Y 121.8(3) . . ?
C00N C015 H015 119.3 . . ?
C01H C015 C00N 121.3(3) . . ?
C01H C015 H015 119.3 . . ?
C00J C016 H016 120.4 . . ?
C01L C016 C00J 119.3(3) . . ?
C01L C016 H016 120.4 . . ?
C3 C2 C1 120.8(3) . . ?
C7 C2 C3 118.2(3) . . ?
C7 C2 C1 121.0(3) . . ?
C00S C018 H01D 109.5 . . ?
C00S C018 H01E 109.5 . . ?
C00S C018 H01F 109.5 . . ?
H01D C018 H01E 109.5 . . ?
H01D C018 H01F 109.5 . . ?
H01E C018 H01F 109.5 . . ?
C010 C019 H019 119.3 . . ?
C010 C019 C01A 121.4(3) . . ?
C01A C019 H019 119.3 . . ?
C00Z C01A C019 117.9(3) . . ?
C00Z C01A C01X 120.7(3) . . ?
C019 C01A C01X 121.4(3) . . ?
C00R C01B C01V 115.2(3) . . ?
C01S C01B C00R 121.8(3) . . ?
C01S C01B C01V 122.9(3) . . ?
C4 C3 C2 121.2(3) . . ?
C4 C3 H3 119.4 . . ?
C2 C3 H3 119.4 . . ?
C2 C7 H7 119.4 . . ?
C6 C7 C2 121.2(3) . . ?
C6 C7 H7 119.4 . . ?
O1 C9 C12 120.4(3) . . ?
O1 C9 C8 120.6(3) . . ?
C8 C9 C12 118.9(3) . . ?
C5 C6 H6 120.0 . . ?
C7 C6 C5 120.0(2) . . ?
C7 C6 H6 120.0 . . ?
C00V C01G H01G 109.5 . . ?
C00V C01G H01H 109.5 . . ?
C00V C01G H01I 109.5 . . ?
H01G C01G H01H 109.5 . . ?
H01G C01G H01I 109.5 . . ?
H01H C01G H01I 109.5 . . ?
C015 C01H H01K 119.9 . . ?
C015 C01H C01L 120.3(3) . . ?
C01L C01H H01K 119.9 . . ?
N00F C01I C01O 118.8(3) . . ?
N00F C01I C01T 119.6(3) . . ?
C01T C01I C01O 121.6(3) . . ?
C14 C01J H01J 119.5 . . ?
C18 C01J C14 121.0(3) . . ?
C18 C01J H01J 119.5 . . ?
C15 C16 H16 120.3 . . ?
C17 C16 C15 119.3(3) . . ?
C17 C16 H16 120.3 . . ?
C016 C01L C01H 120.7(3) . . ?
C016 C01L H01L 119.7 . . ?
C01H C01L H01L 119.7 . . ?
C9 C8 H8A 109.5 . . ?
C9 C8 H8B 109.5 . . ?
C9 C8 H8C 109.5 . . ?
H8A C8 H8B 109.5 . . ?
H8A C8 H8C 109.5 . . ?
H8B C8 H8C 109.5 . . ?
C013 C01N C014 121.9(3) . . ?
C013 C01N H01N 119.0 . . ?
C014 C01N H01N 119.0 . . ?
C01I C01O C01S 118.8(3) . . ?
C01I C01O C01Z 116.8(3) . . ?
C01Z C01O C01S 124.4(3) . . ?
C16 C17 H17 119.8 . . ?
C16 C17 C18 120.4(3) . . ?
C18 C17 H17 119.8 . . ?
C01J C18 C17 120.7(3) . . ?
C01J C18 H18 119.6 . . ?
C17 C18 H18 119.6 . . ?
C13 C10 H10A 109.5 . . ?
C13 C10 H10B 109.5 . . ?
C13 C10 H10C 109.5 . . ?
H10A C10 H10B 109.5 . . ?
H10A C10 H10C 109.5 . . ?
H10B C10 H10C 109.5 . . ?
C01B C01S C01O 119.2(3) . . ?
C01B C01S C020 120.9(3) . . ?
C01O C01S C020 119.8(3) . . ?
C01I C01T H01T 120.7 . . ?
C021 C01T C01I 118.6(4) . . ?
C021 C01T H01T 120.7 . . ?
O01U C01V C01B 120.3(4) . . ?
O01U C01V C022 122.3(4) . . ?
C022 C01V C01B 117.4(4) . . ?
C2 C1 H1A 109.5 . . ?
C2 C1 H1B 109.5 . . ?
C2 C1 H1C 109.5 . . ?
H1A C1 H1B 109.5 . . ?
H1A C1 H1C 109.5 . . ?
H1B C1 H1C 109.5 . . ?
C01A C01X H01A 109.5 . . ?
C01A C01X H01B 109.5 . . ?
C01A C01X H01C 109.5 . . ?
H01A C01X H01B 109.5 . . ?
H01A C01X H01C 109.5 . . ?
H01B C01X H01C 109.5 . . ?
C014 C01Y H01M 109.5 . . ?
C014 C01Y H01O 109.5 . . ?
C014 C01Y H01P 109.5 . . ?
H01M C01Y H01O 109.5 . . ?
H01M C01Y H01P 109.5 . . ?
H01O C01Y H01P 109.5 . . ?
C01O C01Z H01Z 119.2 . . ?
C023 C01Z C01O 121.5(4) . . ?
C023 C01Z H01Z 119.2 . . ?
C01S C020 H02A 109.5 . . ?
C01S C020 H02B 109.5 . . ?
C01S C020 H02C 109.5 . . ?
H02A C020 H02B 109.5 . . ?
H02A C020 H02C 109.5 . . ?
H02B C020 H02C 109.5 . . ?
C01T C021 H021 119.7 . . ?
C023 C021 C01T 120.6(4) . . ?
C023 C021 H021 119.7 . . ?
C01V C022 H02D 109.5 . . ?
C01V C022 H02E 109.5 . . ?
C01V C022 H02F 109.5 . . ?
H02D C022 H02E 109.5 . . ?
H02D C022 H02F 109.5 . . ?
H02E C022 H02F 109.5 . . ?
C01Z C023 C021 120.8(4) . . ?
C01Z C023 H023 119.6 . . ?
C021 C023 H023 119.6 . . ?

loop_
_geom_bond_atom_site_label_1
_geom_bond_atom_site_label_2
_geom_bond_distance
_geom_bond_site_symmetry_2
_geom_bond_publ_flag
S1 O3 1.4486(17) . ?
S1 O2 1.4312(17) . ?
S1 N1 1.595(2) . ?
S1 C5 1.763(2) . ?
S02 O007 1.4415(18) . ?
S02 O009 1.4327(18) . ?
S02 N00C 1.593(2) . ?
S02 C00I 1.763(3) . ?
S03 O006 1.4449(17) . ?
S03 O008 1.4369(18) . ?
S03 N00B 1.598(2) . ?
S03 C00L 1.764(3) . ?
N00A H00A 0.8600 . ?
N00A C00J 1.382(3) . ?
N00A C00M 1.344(3) . ?
N00B C00M 1.328(3) . ?
N00C C00R 1.330(3) . ?
N1 C11 1.334(3) . ?
N2 H2 0.8600 . ?
N2 C11 1.339(3) . ?
N2 C15 1.380(3) . ?
N00F H00F 0.8600 . ?
N00F C00R 1.342(3) . ?
N00F C01I 1.384(3) . ?
O00G C00V 1.211(3) . ?
O1 C9 1.211(3) . ?
C00I C00P 1.382(3) . ?
C00I C010 1.376(3) . ?
C00J C00N 1.402(3) . ?
C00J C016 1.392(4) . ?
C11 C12 1.445(3) . ?
C00L C00T 1.384(3) . ?
C00L C013 1.378(3) . ?
C00M C00O 1.436(3) . ?
C00N C00S 1.442(3) . ?
C00N C015 1.406(3) . ?
C00O C00S 1.365(3) . ?
C00O C00V 1.503(4) . ?
C00P H00P 0.9300 . ?
C00P C00Z 1.383(4) . ?
C5 C4 1.378(3) . ?
C5 C6 1.382(3) . ?
C00R C01B 1.432(4) . ?
C00S C018 1.508(3) . ?
C00T H00T 0.9300 . ?
C00T C00X 1.376(4) . ?
C12 C13 1.370(4) . ?
C12 C9 1.505(4) . ?
C00V C01G 1.484(4) . ?
C15 C14 1.400(4) . ?
C15 C16 1.396(4) . ?
C00X H00X 0.9300 . ?
C00X C014 1.379(4) . ?
C4 H4 0.9300 . ?
C4 C3 1.372(4) . ?
C00Z H00Z 0.9300 . ?
C00Z C01A 1.381(4) . ?
C010 H010 0.9300 . ?
C010 C019 1.372(4) . ?
C13 C14 1.436(4) . ?
C13 C10 1.508(4) . ?
C14 C01J 1.411(4) . ?
C013 H013 0.9300 . ?
C013 C01N 1.375(4) . ?
C014 C01N 1.383(4) . ?
C014 C01Y 1.504(4) . ?
C015 H015 0.9300 . ?
C015 C01H 1.363(4) . ?
C016 H016 0.9300 . ?
C016 C01L 1.368(4) . ?
C2 C3 1.383(4) . ?
C2 C7 1.382(4) . ?
C2 C1 1.510(4) . ?
C018 H01D 0.9600 . ?
C018 H01E 0.9600 . ?
C018 H01F 0.9600 . ?
C019 H019 0.9300 . ?
C019 C01A 1.385(4) . ?
C01A C01X 1.505(4) . ?
C01B C01S 1.363(4) . ?
C01B C01V 1.503(5) . ?
C3 H3 0.9300 . ?
C7 H7 0.9300 . ?
C7 C6 1.366(4) . ?
C9 C8 1.490(4) . ?
C6 H6 0.9300 . ?
C01G H01G 0.9600 . ?
C01G H01H 0.9600 . ?
C01G H01I 0.9600 . ?
C01H H01K 0.9300 . ?
C01H C01L 1.383(4) . ?
C01I C01O 1.401(4) . ?
C01I C01T 1.390(4) . ?
C01J H01J 0.9300 . ?
C01J C18 1.365(4) . ?
C16 H16 0.9300 . ?
C16 C17 1.369(4) . ?
C01L H01L 0.9300 . ?
C8 H8A 0.9600 . ?
C8 H8B 0.9600 . ?
C8 H8C 0.9600 . ?
C01N H01N 0.9300 . ?
C01O C01S 1.435(5) . ?
C01O C01Z 1.409(4) . ?
C17 H17 0.9300 . ?
C17 C18 1.382(4) . ?
C18 H18 0.9300 . ?
C10 H10A 0.9600 . ?
C10 H10B 0.9600 . ?
C10 H10C 0.9600 . ?
C01S C020 1.511(4) . ?
C01T H01T 0.9300 . ?
C01T C021 1.379(5) . ?
O01U C01V 1.196(5) . ?
C01V C022 1.494(5) . ?
C1 H1A 0.9600 . ?
C1 H1B 0.9600 . ?
C1 H1C 0.9600 . ?
C01X H01A 0.9600 . ?
C01X H01B 0.9600 . ?
C01X H01C 0.9600 . ?
C01Y H01M 0.9600 . ?
C01Y H01O 0.9600 . ?
C01Y H01P 0.9600 . ?
C01Z H01Z 0.9300 . ?
C01Z C023 1.346(5) . ?
C020 H02A 0.9600 . ?
C020 H02B 0.9600 . ?
C020 H02C 0.9600 . ?
C021 H021 0.9300 . ?
C021 C023 1.375(6) . ?
C022 H02D 0.9600 . ?
C022 H02E 0.9600 . ?
C022 H02F 0.9600 . ?
C023 H023 0.9300 . ?

loop_
_geom_torsion_atom_site_label_1
_geom_torsion_atom_site_label_2
_geom_torsion_atom_site_label_3
_geom_torsion_atom_site_label_4
_geom_torsion
_geom_torsion_site_symmetry_1
_geom_torsion_site_symmetry_2
_geom_torsion_site_symmetry_3
_geom_torsion_site_symmetry_4
_geom_torsion_publ_flag
S1 N1 C11 N2 23.0(3) . . . . ?
S1 N1 C11 C12 -159.82(18) . . . . ?
S1 C5 C4 C3 -175.1(2) . . . . ?
S1 C5 C6 C7 175.5(2) . . . . ?
S02 N00C C00R N00F -25.9(4) . . . . ?
S02 N00C C00R C01B 156.3(2) . . . . ?
S02 C00I C00P C00Z -173.8(2) . . . . ?
S02 C00I C010 C019 173.7(2) . . . . ?
S03 N00B C00M N00A -24.9(3) . . . . ?
S03 N00B C00M C00O 157.57(18) . . . . ?
S03 C00L C00T C00X -172.68(19) . . . . ?
S03 C00L C013 C01N 173.0(2) . . . . ?
O3 S1 N1 C11 -24.7(2) . . . . ?
O3 S1 C5 C4 -161.9(2) . . . . ?
O3 S1 C5 C6 23.3(2) . . . . ?
O2 S1 N1 C11 -155.44(19) . . . . ?
O2 S1 C5 C4 -35.6(2) . . . . ?
O2 S1 C5 C6 149.5(2) . . . . ?
O006 S03 N00B C00M 25.2(2) . . . . ?
O006 S03 C00L C00T -37.2(2) . . . . ?
O006 S03 C00L C013 148.2(2) . . . . ?
O007 S02 N00C C00R 21.7(3) . . . . ?
O007 S02 C00I C00P -26.6(2) . . . . ?
O007 S02 C00I C010 159.6(2) . . . . ?
O008 S03 N00B C00M 156.43(19) . . . . ?
O008 S03 C00L C00T -164.3(2) . . . . ?
O008 S03 C00L C013 21.1(3) . . . . ?
O009 S02 N00C C00R 153.4(2) . . . . ?
O009 S02 C00I C00P -153.8(2) . . . . ?
O009 S02 C00I C010 32.4(2) . . . . ?
N00A C00J C00N C00S 0.0(4) . . . . ?
N00A C00J C00N C015 -178.4(2) . . . . ?
N00A C00J C016 C01L 178.4(3) . . . . ?
N00A C00M C00O C00S -1.3(4) . . . . ?
N00A C00M C00O C00V 175.5(2) . . . . ?
N00B S03 C00L C00T 82.3(2) . . . . ?
N00B S03 C00L C013 -92.3(2) . . . . ?
N00B C00M C00O C00S 176.4(2) . . . . ?
N00B C00M C00O C00V -6.8(3) . . . . ?
N00C S02 C00I C00P 93.5(2) . . . . ?
N00C S02 C00I C010 -80.3(2) . . . . ?
N00C C00R C01B C01S 177.8(3) . . . . ?
N00C C00R C01B C01V -4.9(4) . . . . ?
N1 S1 C5 C4 77.6(2) . . . . ?
N1 S1 C5 C6 -97.3(2) . . . . ?
N1 C11 C12 C13 -174.7(2) . . . . ?
N1 C11 C12 C9 6.6(3) . . . . ?
N2 C11 C12 C13 2.6(4) . . . . ?
N2 C11 C12 C9 -176.1(2) . . . . ?
N2 C15 C14 C13 1.4(4) . . . . ?
N2 C15 C14 C01J -179.9(2) . . . . ?
N2 C15 C16 C17 -179.5(3) . . . . ?
N00F C00R C01B C01S -0.2(4) . . . . ?
N00F C00R C01B C01V 177.0(3) . . . . ?
N00F C01I C01O C01S -1.3(4) . . . . ?
N00F C01I C01O C01Z 178.8(3) . . . . ?
N00F C01I C01T C021 -178.1(3) . . . . ?
C00I S02 N00C C00R -93.6(2) . . . . ?
C00I C00P C00Z C01A -0.3(4) . . . . ?
C00I C010 C019 C01A 0.6(5) . . . . ?
C00J N00A C00M N00B 179.5(2) . . . . ?
C00J N00A C00M C00O -3.0(4) . . . . ?
C00J C00N C00S C00O -4.0(4) . . . . ?
C00J C00N C00S C018 177.4(2) . . . . ?
C00J C00N C015 C01H -0.2(4) . . . . ?
C00J C016 C01L C01H 0.2(5) . . . . ?
C11 N2 C15 C14 -3.4(4) . . . . ?
C11 N2 C15 C16 176.7(2) . . . . ?
C11 C12 C13 C14 -4.5(4) . . . . ?
C11 C12 C13 C10 176.8(2) . . . . ?
C11 C12 C9 O1 -119.4(3) . . . . ?
C11 C12 C9 C8 63.5(3) . . . . ?
C00L S03 N00B C00M -89.7(2) . . . . ?
C00L C00T C00X C014 -0.6(4) . . . . ?
C00L C013 C01N C014 -0.4(5) . . . . ?
C00M N00A C00J C00N 3.6(4) . . . . ?
C00M N00A C00J C016 -176.2(2) . . . . ?
C00M C00O C00S C00N 4.6(4) . . . . ?
C00M C00O C00S C018 -176.7(2) . . . . ?
C00M C00O C00V O00G 114.1(3) . . . . ?
C00M C00O C00V C01G -68.0(3) . . . . ?
C00N C00J C016 C01L -1.4(4) . . . . ?
C00N C015 C01H C01L -0.9(5) . . . . ?
C00P C00I C010 C019 -0.1(4) . . . . ?
C00P C00Z C01A C019 0.7(4) . . . . ?
C00P C00Z C01A C01X 179.7(3) . . . . ?
C5 S1 N1 C11 91.1(2) . . . . ?
C5 C4 C3 C2 -0.4(4) . . . . ?
C00R N00F C01I C01O 0.2(4) . . . . ?
C00R N00F C01I C01T 179.6(3) . . . . ?
C00R C01B C01S C01O -0.9(5) . . . . ?
C00R C01B C01S C020 177.8(3) . . . . ?
C00R C01B C01V O01U 109.5(4) . . . . ?
C00R C01B C01V C022 -71.9(4) . . . . ?
C00S C00N C015 C01H -178.5(3) . . . . ?
C00S C00O C00V O00G -69.2(4) . . . . ?
C00S C00O C00V C01G 108.7(3) . . . . ?
C00T C00L C013 C01N -1.5(4) . . . . ?
C00T C00X C014 C01N -1.2(4) . . . . ?
C00T C00X C014 C01Y 179.0(3) . . . . ?
C12 C13 C14 C15 2.5(4) . . . . ?
C12 C13 C14 C01J -176.1(3) . . . . ?
C00V C00O C00S C00N -171.9(2) . . . . ?
C00V C00O C00S C018 6.8(4) . . . . ?
C15 N2 C11 N1 178.6(2) . . . . ?
C15 N2 C11 C12 1.5(4) . . . . ?
C15 C14 C01J C18 -0.3(4) . . . . ?
C15 C16 C17 C18 -0.8(5) . . . . ?
C00X C014 C01N C013 1.7(5) . . . . ?
C4 C5 C6 C7 0.6(4) . . . . ?
C010 C00I C00P C00Z 0.0(4) . . . . ?
C010 C019 C01A C00Z -0.9(4) . . . . ?
C010 C019 C01A C01X -179.9(3) . . . . ?
C13 C12 C9 O1 61.9(4) . . . . ?
C13 C12 C9 C8 -115.2(3) . . . . ?
C13 C14 C01J C18 178.3(3) . . . . ?
C14 C15 C16 C17 0.7(4) . . . . ?
C14 C01J C18 C17 0.2(5) . . . . ?
C013 C00L C00T C00X 1.9(4) . . . . ?
C015 C00N C00S C00O 174.3(2) . . . . ?
C015 C00N C00S C018 -4.4(4) . . . . ?
C015 C01H C01L C016 0.9(5) . . . . ?
C016 C00J C00N C00S 179.8(2) . . . . ?
C016 C00J C00N C015 1.4(4) . . . . ?
C2 C7 C6 C5 -0.4(4) . . . . ?
C3 C2 C7 C6 -0.2(4) . . . . ?
C7 C2 C3 C4 0.6(5) . . . . ?
C9 C12 C13 C14 174.1(2) . . . . ?
C9 C12 C13 C10 -4.6(4) . . . . ?
C6 C5 C4 C3 -0.2(4) . . . . ?
C01I N00F C00R N00C -177.2(3) . . . . ?
C01I N00F C00R C01B 0.6(4) . . . . ?
C01I C01O C01S C01B 1.7(5) . . . . ?
C01I C01O C01S C020 -177.0(3) . . . . ?
C01I C01O C01Z C023 -0.6(5) . . . . ?
C01I C01T C021 C023 -0.8(6) . . . . ?
C16 C15 C14 C13 -178.8(2) . . . . ?
C16 C15 C14 C01J -0.1(4) . . . . ?
C16 C17 C18 C01J 0.4(5) . . . . ?
C01O C01I C01T C021 1.4(5) . . . . ?
C01O C01Z C023 C021 1.2(7) . . . . ?
C10 C13 C14 C15 -178.8(2) . . . . ?
C10 C13 C14 C01J 2.6(4) . . . . ?
C01S C01B C01V O01U -73.3(5) . . . . ?
C01S C01B C01V C022 105.3(4) . . . . ?
C01S C01O C01Z C023 179.5(4) . . . . ?
C01T C01I C01O C01S 179.2(3) . . . . ?
C01T C01I C01O C01Z -0.7(5) . . . . ?
C01T C021 C023 C01Z -0.5(7) . . . . ?
C01V C01B C01S C01O -178.0(3) . . . . ?
C01V C01B C01S C020 0.8(5) . . . . ?
C1 C2 C3 C4 -179.0(3) . . . . ?
C1 C2 C7 C6 179.4(3) . . . . ?
C01Y C014 C01N C013 -178.5(3) . . . . ?
C01Z C01O C01S C01B -178.4(3) . . . . ?
C01Z C01O C01S C020 2.9(5) . . . . ?
